data_4071040
loop_
_publ_author_name
'Pan, Jun'
'Kampf, Jeff W.'
'Ashe III, Arthur J.'

_publ_section_title
;
 The Preparation and Crystal Structures of \h1-Derivatives of
 2-Phenyl-1,2-azaboratabenzene
;
_journal_issue 6
_journal_name_full Organometallics
_journal_page_first 1345
_journal_paper_doi 10.1021/om701224c
_journal_volume 27
_journal_year 2008
_chemical_formula_moiety 'C30 H28 B2 N2 Zr'
_chemical_formula_sum 'C30 H28 B2 N2 Zr'
_chemical_formula_weight 529.38
_chemical_name_systematic
;

 ?

;
_space_group_IT_number 14
_symmetry_cell_setting monoclinic
_symmetry_space_group_name_Hall '-P 2ybc'
_symmetry_space_group_name_H-M 'P 1 21/c 1'
_atom_sites_solution_hydrogens geom
_atom_sites_solution_primary direct
_atom_sites_solution_secondary difmap
_audit_creation_method SHELXL-97
_cell_angle_alpha 90.00
_cell_angle_beta 108.281(2)
_cell_angle_gamma 90.00
_cell_formula_units_Z 4
_cell_length_a 14.7537(16)
_cell_length_b 11.6042(12)
_cell_length_c 15.1993(17)
_cell_measurement_reflns_used 6937
_cell_measurement_temperature 150(2)
_cell_measurement_theta_max 28.33
_cell_measurement_theta_min 2.91
_cell_volume 2470.9(5)
_computing_cell_refinement 'Bruker SMART'
_computing_data_collection 'Bruker SMART'
_computing_data_reduction 'Bruker SHELXTL'
_computing_molecular_graphics 'Bruker SHELXTL'
_computing_publication_material 'Bruker SHELXTL'
_computing_structure_refinement 'Bruker SHELXTL'
_computing_structure_solution 'Bruker SHELXTL'
_diffrn_ambient_temperature 150(2)
_diffrn_measured_fraction_theta_full 0.995
_diffrn_measured_fraction_theta_max 0.995
_diffrn_measurement_device_type 'CCD area detector'
_diffrn_measurement_method 'phi and omega scans'
_diffrn_radiation_monochromator graphite
_diffrn_radiation_source 'fine-focus sealed tube'
_diffrn_radiation_type MoK\a
_diffrn_radiation_wavelength 0.71073
_diffrn_reflns_av_R_equivalents 0.0263
_diffrn_reflns_av_sigmaI/netI 0.0214
_diffrn_reflns_limit_h_max 18
_diffrn_reflns_limit_h_min -19
_diffrn_reflns_limit_k_max 15
_diffrn_reflns_limit_k_min -15
_diffrn_reflns_limit_l_max 20
_diffrn_reflns_limit_l_min -20
_diffrn_reflns_number 22435
_diffrn_reflns_theta_full 28.34
_diffrn_reflns_theta_max 28.34
_diffrn_reflns_theta_min 2.82
_exptl_absorpt_coefficient_mu 0.467
_exptl_absorpt_correction_T_max 0.9124
_exptl_absorpt_correction_T_min 0.8000
_exptl_absorpt_correction_type multi-scan
_exptl_absorpt_process_details
'Blessing, R. Acta Cryst. (1995) A51 33-38 Sheldrick, G. SADABS (Version 2.10) Bruker/Siemens area detector absorption and other corrections, University of Gottingen, Germany 2003.''
_exptl_crystal_colour yellow
_exptl_crystal_density_diffrn 1.423
_exptl_crystal_density_method 'not measured'
_exptl_crystal_description block
_exptl_crystal_F_000 1088
_exptl_crystal_size_max 0.50
_exptl_crystal_size_mid 0.26
_exptl_crystal_size_min 0.20
_refine_diff_density_max 0.402
_refine_diff_density_min -0.321
_refine_diff_density_rms 0.057
_refine_ls_extinction_method none
_refine_ls_goodness_of_fit_ref 1.050
_refine_ls_hydrogen_treatment constr
_refine_ls_matrix_type full
_refine_ls_number_parameters 316
_refine_ls_number_reflns 6139
_refine_ls_number_restraints 0
_refine_ls_restrained_S_all 1.050
_refine_ls_R_factor_all 0.0280
_refine_ls_R_factor_gt 0.0244
_refine_ls_shift/su_max 0.003
_refine_ls_shift/su_mean 0.000
_refine_ls_structure_factor_coef Fsqd
_refine_ls_weighting_details 'calc w=1/[\s^2^(Fo^2^)+(0.0301P)^2^+1.4029P] where P=(Fo^2^+2Fc^2^)/3'
_refine_ls_weighting_scheme calc
_refine_ls_wR_factor_gt 0.0643
_refine_ls_wR_factor_ref 0.0667
_reflns_number_gt 5582
_reflns_number_total 6139
_reflns_threshold_expression >2sigma(I)
_cod_data_source_file om701224c-file002.cif
_cod_data_source_block jpf
_cod_depositor_comments
;
The following automatic conversions were performed:

'_symmetry_cell_setting' value 'Monoclinic' changed to 'monoclinic'
according to /home/saulius/struct/CIF-dictionaries/cif_core.dic
dictionary named 'cif_core.dic' version 2.4.1 from 2010-06-29.

Automatic conversion script
Id: cif_fix_values 1715 2011-07-08 13:25:40Z adriana 
;
_cod_original_sg_symbol_H-M P2(1)/c
_cod_database_code 4071040

loop_
_symmetry_equiv_pos_as_xyz
'x, y, z'
'-x, y+1/2, -z+1/2'
'-x, -y, -z'
'x, -y-1/2, z-1/2'

loop_
_atom_site_label
_atom_site_type_symbol
_atom_site_fract_x
_atom_site_fract_y
_atom_site_fract_z
_atom_site_U_iso_or_equiv
_atom_site_adp_type
_atom_site_occupancy
_atom_site_symmetry_multiplicity
_atom_site_calc_flag
_atom_site_refinement_flags
Zr1 Zr 0.280092(9) 0.715615(11) 0.451904(8) 0.01794(5) Uani 1 1 d .
N1 N 0.33894(8) 0.86355(10) 0.54718(8) 0.0217(2) Uani 1 1 d .
N2 N 0.13445(8) 0.66350(10) 0.45504(8) 0.0209(2) Uani 1 1 d .
C1 C 0.25595(10) 0.91759(13) 0.54482(10) 0.0248(3) Uani 1 1 d .
H1A H 0.1993 0.8925 0.4991 0.030 Uiso 1 1 calc R
C2 C 0.24707(12) 1.00420(14) 0.60207(11) 0.0318(3) Uani 1 1 d .
H2A H 0.1862 1.0366 0.5956 0.038 Uiso 1 1 calc R
C3 C 0.32878(14) 1.04532(15) 0.67084(12) 0.0379(4) Uani 1 1 d .
H3A H 0.3227 1.1037 0.7124 0.045 Uiso 1 1 calc R
C4 C 0.41646(13) 1.00166(15) 0.67795(11) 0.0354(4) Uani 1 1 d .
H4A H 0.4715 1.0301 0.7241 0.042 Uiso 1 1 calc R
C5 C 0.52941(11) 0.86559(13) 0.61606(11) 0.0303(3) Uani 1 1 d .
C6 C 0.60064(13) 0.85270(15) 0.70225(13) 0.0408(4) Uani 1 1 d .
H6A H 0.5854 0.8663 0.7576 0.049 Uiso 1 1 calc R
C7 C 0.69338(14) 0.82015(17) 0.70765(17) 0.0530(6) Uani 1 1 d .
H7A H 0.7403 0.8114 0.7666 0.064 Uiso 1 1 calc R
C8 C 0.71759(13) 0.80063(17) 0.62877(19) 0.0523(6) Uani 1 1 d .
H8A H 0.7807 0.7776 0.6333 0.063 Uiso 1 1 calc R
C9 C 0.65015(13) 0.81460(17) 0.54305(17) 0.0460(5) Uani 1 1 d .
H9A H 0.6666 0.8025 0.4882 0.055 Uiso 1 1 calc R
C10 C 0.55743(11) 0.84671(15) 0.53768(13) 0.0354(4) Uani 1 1 d .
H10A H 0.5115 0.8561 0.4783 0.043 Uiso 1 1 calc R
C11 C 0.12893(11) 0.69631(13) 0.53991(10) 0.0253(3) Uani 1 1 d .
H11A H 0.1866 0.7189 0.5855 0.030 Uiso 1 1 calc R
C12 C 0.04749(12) 0.69920(14) 0.56420(10) 0.0285(3) Uani 1 1 d .
H12A H 0.0499 0.7241 0.6244 0.034 Uiso 1 1 calc R
C13 C -0.04020(11) 0.66533(14) 0.50013(10) 0.0277(3) Uani 1 1 d .
H13A H -0.0973 0.6711 0.5162 0.033 Uiso 1 1 calc R
C14 C -0.04330(10) 0.62435(13) 0.41539(10) 0.0239(3) Uani 1 1 d .
H14A H -0.1021 0.5999 0.3726 0.029 Uiso 1 1 calc R
C15 C 0.04239(9) 0.55752(12) 0.29449(9) 0.0209(3) Uani 1 1 d .
C16 C -0.02445(10) 0.59597(13) 0.21255(10) 0.0261(3) Uani 1 1 d .
H16A H -0.0605 0.6634 0.2142 0.031 Uiso 1 1 calc R
C17 C -0.04001(11) 0.53872(14) 0.12855(10) 0.0286(3) Uani 1 1 d .
H17A H -0.0846 0.5685 0.0738 0.034 Uiso 1 1 calc R
C18 C 0.00951(11) 0.43844(14) 0.12480(10) 0.0268(3) Uani 1 1 d .
H18A H -0.0021 0.3980 0.0680 0.032 Uiso 1 1 calc R
C19 C 0.07619(11) 0.39783(13) 0.20500(10) 0.0253(3) Uani 1 1 d .
H19A H 0.1109 0.3294 0.2031 0.030 Uiso 1 1 calc R
C20 C 0.09250(10) 0.45684(12) 0.28818(10) 0.0235(3) Uani 1 1 d .
H20A H 0.1389 0.4281 0.3423 0.028 Uiso 1 1 calc R
C21 C 0.17527(11) 0.79156(15) 0.29832(10) 0.0288(3) Uani 1 1 d .
H21A H 0.1040 0.7959 0.2783 0.035 Uiso 1 1 calc R
C22 C 0.22854(12) 0.69991(14) 0.28041(10) 0.0294(3) Uani 1 1 d .
H22A H 0.2016 0.6293 0.2438 0.035 Uiso 1 1 calc R
C23 C 0.32480(12) 0.73489(16) 0.30623(12) 0.0330(3) Uani 1 1 d .
H23A H 0.3776 0.6926 0.2921 0.040 Uiso 1 1 calc R
C24 C 0.32993(12) 0.84836(15) 0.34123(11) 0.0326(3) Uani 1 1 d .
H24A H 0.3876 0.8992 0.3579 0.039 Uiso 1 1 calc R
C25 C 0.23734(12) 0.88230(14) 0.33556(10) 0.0304(3) Uani 1 1 d .
H25A H 0.2179 0.9615 0.3485 0.036 Uiso 1 1 calc R
C26 C 0.29479(11) 0.50548(13) 0.50391(11) 0.0315(3) Uani 1 1 d .
H26A H 0.2406 0.4505 0.4956 0.038 Uiso 1 1 calc R
C27 C 0.34652(12) 0.52174(14) 0.44170(13) 0.0351(4) Uani 1 1 d .
H27A H 0.3377 0.4771 0.3833 0.042 Uiso 1 1 calc R
C28 C 0.42465(12) 0.59526(15) 0.48478(14) 0.0378(4) Uani 1 1 d .
H28A H 0.4802 0.6104 0.4620 0.045 Uiso 1 1 calc R
C29 C 0.42047(12) 0.62235(14) 0.57284(13) 0.0380(4) Uani 1 1 d .
H29A H 0.4709 0.6641 0.6221 0.046 Uiso 1 1 calc R
C30 C 0.33922(12) 0.56928(14) 0.58431(11) 0.0337(4) Uani 1 1 d .
H30A H 0.3216 0.5681 0.6427 0.040 Uiso 1 1 calc R
B1 B 0.42636(12) 0.90741(15) 0.61218(11) 0.0258(3) Uani 1 1 d .
B2 B 0.04828(11) 0.61806(13) 0.38969(10) 0.0203(3) Uani 1 1 d .

loop_
_atom_site_aniso_label
_atom_site_aniso_U_11
_atom_site_aniso_U_22
_atom_site_aniso_U_33
_atom_site_aniso_U_23
_atom_site_aniso_U_13
_atom_site_aniso_U_12
Zr1 0.01670(7) 0.01608(7) 0.01814(7) -0.00018(4) 0.00132(5) 0.00131(4)
N1 0.0223(6) 0.0201(6) 0.0199(5) 0.0001(4) 0.0027(4) 0.0003(4)
N2 0.0210(5) 0.0223(6) 0.0173(5) 0.0001(4) 0.0031(4) -0.0007(4)
C1 0.0241(7) 0.0266(7) 0.0226(7) 0.0003(5) 0.0059(5) 0.0000(5)
C2 0.0381(8) 0.0306(8) 0.0310(8) 0.0001(6) 0.0168(7) 0.0047(7)
C3 0.0582(11) 0.0307(9) 0.0269(8) -0.0077(6) 0.0164(8) -0.0009(8)
C4 0.0433(9) 0.0304(8) 0.0254(7) -0.0062(6) 0.0006(7) -0.0084(7)
C5 0.0235(7) 0.0214(7) 0.0369(8) 0.0037(6) -0.0036(6) -0.0056(5)
C6 0.0341(9) 0.0289(8) 0.0440(10) 0.0069(7) -0.0097(7) -0.0072(7)
C7 0.0305(9) 0.0324(9) 0.0709(14) 0.0140(9) -0.0205(9) -0.0082(7)
C8 0.0210(8) 0.0350(10) 0.0897(18) 0.0156(10) 0.0013(9) -0.0026(7)
C9 0.0273(8) 0.0373(10) 0.0722(14) 0.0123(9) 0.0138(9) -0.0006(7)
C10 0.0231(7) 0.0329(9) 0.0453(9) 0.0085(7) 0.0036(7) -0.0016(6)
C11 0.0284(7) 0.0263(7) 0.0175(6) -0.0009(5) 0.0020(5) -0.0039(6)
C12 0.0356(8) 0.0322(8) 0.0183(6) -0.0001(6) 0.0092(6) 0.0002(6)
C13 0.0273(7) 0.0306(8) 0.0278(7) 0.0046(6) 0.0124(6) 0.0019(6)
C14 0.0208(6) 0.0250(7) 0.0235(6) 0.0024(5) 0.0036(5) -0.0009(5)
C15 0.0190(6) 0.0224(7) 0.0202(6) -0.0020(5) 0.0044(5) -0.0042(5)
C16 0.0241(7) 0.0272(7) 0.0237(7) -0.0028(6) 0.0027(5) 0.0014(5)
C17 0.0263(7) 0.0345(8) 0.0199(7) -0.0022(6) 0.0001(5) -0.0037(6)
C18 0.0276(7) 0.0314(8) 0.0217(6) -0.0077(6) 0.0082(5) -0.0102(6)
C19 0.0282(7) 0.0206(7) 0.0289(7) -0.0033(5) 0.0118(6) -0.0038(5)
C20 0.0241(7) 0.0230(7) 0.0217(6) 0.0002(5) 0.0049(5) -0.0012(5)
C21 0.0245(7) 0.0427(9) 0.0167(6) 0.0062(6) 0.0030(5) 0.0028(6)
C22 0.0416(9) 0.0283(8) 0.0198(7) -0.0042(6) 0.0117(6) -0.0072(6)
C23 0.0334(8) 0.0380(9) 0.0338(8) 0.0087(7) 0.0196(7) 0.0092(7)
C24 0.0326(8) 0.0349(9) 0.0262(7) 0.0084(6) 0.0033(6) -0.0112(7)
C25 0.0449(9) 0.0230(7) 0.0209(7) 0.0045(5) 0.0071(6) 0.0077(6)
C26 0.0301(8) 0.0183(7) 0.0372(9) 0.0060(6) -0.0022(6) -0.0003(6)
C27 0.0382(9) 0.0214(7) 0.0415(9) 0.0004(6) 0.0068(7) 0.0110(6)
C28 0.0241(7) 0.0274(8) 0.0583(11) 0.0102(7) 0.0080(7) 0.0106(6)
C29 0.0277(8) 0.0211(7) 0.0481(10) 0.0076(7) -0.0125(7) 0.0021(6)
C30 0.0378(9) 0.0246(8) 0.0289(8) 0.0081(6) -0.0037(6) 0.0032(6)
B1 0.0279(8) 0.0226(8) 0.0218(7) 0.0010(6) 0.0004(6) -0.0035(6)
B2 0.0213(7) 0.0187(7) 0.0188(7) 0.0005(5) 0.0033(5) 0.0008(5)

loop_
_atom_type_symbol
_atom_type_description
_atom_type_scat_dispersion_real
_atom_type_scat_dispersion_imag
_atom_type_scat_source
C C 0.0033 0.0016 'International Tables Vol C Tables 4.2.6.8 and 6.1.1.4'
H H 0.0000 0.0000 'International Tables Vol C Tables 4.2.6.8 and 6.1.1.4'
B B 0.0013 0.0007 'International Tables Vol C Tables 4.2.6.8 and 6.1.1.4'
N N 0.0061 0.0033 'International Tables Vol C Tables 4.2.6.8 and 6.1.1.4'
Zr Zr -2.9673 0.5597 'International Tables Vol C Tables 4.2.6.8 and 6.1.1.4'

loop_
_geom_angle_atom_site_label_1
_geom_angle_atom_site_label_2
_geom_angle_atom_site_label_3
_geom_angle
N1 Zr1 N2 111.85(4)
N1 Zr1 C28 99.67(5)
N2 Zr1 C28 127.98(5)
N1 Zr1 C27 131.00(5)
N2 Zr1 C27 99.01(5)
C28 Zr1 C27 33.34(6)
N1 Zr1 C22 131.65(5)
N2 Zr1 C22 91.29(5)
C28 Zr1 C22 97.57(6)
C27 Zr1 C22 82.21(6)
N1 Zr1 C23 110.27(5)
N2 Zr1 C23 124.07(5)
C28 Zr1 C23 77.25(6)
C27 Zr1 C23 78.89(6)
C22 Zr1 C23 32.78(6)
N1 Zr1 C21 109.38(5)
N2 Zr1 C21 78.51(5)
C28 Zr1 C21 128.76(6)
C27 Zr1 C21 113.53(6)
C22 Zr1 C21 32.47(5)
C23 Zr1 C21 53.61(5)
N1 Zr1 C29 78.22(5)
N2 Zr1 C29 115.98(5)
C28 Zr1 C29 32.32(7)
C27 Zr1 C29 53.83(6)
C22 Zr1 C29 129.82(6)
C23 Zr1 C29 107.22(6)
C21 Zr1 C29 160.63(6)
N1 Zr1 C26 123.68(5)
N2 Zr1 C26 74.05(5)
C28 Zr1 C26 53.98(6)
C27 Zr1 C26 32.32(6)
C22 Zr1 C26 102.91(5)
C23 Zr1 C26 109.76(6)
C21 Zr1 C26 126.08(5)
C29 Zr1 C26 52.97(5)
N1 Zr1 C24 80.22(5)
N2 Zr1 C24 130.63(5)
C28 Zr1 C24 93.77(6)
C27 Zr1 C24 107.77(6)
C22 Zr1 C24 53.79(5)
C23 Zr1 C24 32.40(6)
C21 Zr1 C24 53.03(5)
C29 Zr1 C24 113.32(6)
C26 Zr1 C24 140.05(6)
N1 Zr1 C25 80.16(5)
N2 Zr1 C25 100.82(5)
C28 Zr1 C25 125.27(6)
C27 Zr1 C25 131.19(6)
C22 Zr1 C25 53.33(5)
C23 Zr1 C25 53.13(5)
C21 Zr1 C25 31.81(5)
C29 Zr1 C25 142.13(6)
C26 Zr1 C25 156.03(5)
C24 Zr1 C25 31.72(5)
N1 Zr1 C30 91.87(5)
N2 Zr1 C30 84.12(5)
C28 Zr1 C30 53.63(6)
C27 Zr1 C30 53.48(6)
C22 Zr1 C30 133.73(5)
C23 Zr1 C30 129.16(6)
C21 Zr1 C30 156.35(5)
C29 Zr1 C30 31.96(6)
C26 Zr1 C30 31.81(5)
C24 Zr1 C30 144.89(6)
C25 Zr1 C30 171.73(5)
N1 Zr1 C1 28.54(4)
N2 Zr1 C1 86.63(4)
C28 Zr1 C1 127.39(6)
C27 Zr1 C1 154.38(5)
C22 Zr1 C1 122.85(5)
C23 Zr1 C1 118.53(5)
C21 Zr1 C1 92.07(5)
C29 Zr1 C1 101.21(5)
C26 Zr1 C1 130.68(5)
C24 Zr1 C1 86.34(5)
C25 Zr1 C1 71.06(5)
C30 Zr1 C1 102.87(5)
C1 N1 B1 117.09(13)
C1 N1 Zr1 99.94(9)
B1 N1 Zr1 142.40(10)
C11 N2 B2 116.66(12)
C11 N2 Zr1 106.53(9)
B2 N2 Zr1 136.43(9)
C2 C1 N1 125.94(14)
C2 C1 Zr1 170.74(11)
N1 C1 Zr1 51.52(7)
C1 C2 C3 119.51(15)
C4 C3 C2 120.24(15)
C3 C4 B1 120.04(15)
C10 C5 C6 116.32(16)
C10 C5 B1 123.77(14)
C6 C5 B1 119.78(16)
C7 C6 C5 121.0(2)
C8 C7 C6 120.78(18)
C7 C8 C9 119.84(19)
C8 C9 C10 119.4(2)
C9 C10 C5 122.65(17)
C12 C11 N2 125.36(13)
C11 C12 C13 120.13(14)
C14 C13 C12 120.17(14)
C13 C14 B2 119.42(13)
C16 C15 C20 116.43(13)
C16 C15 B2 119.54(13)
C20 C15 B2 123.53(12)
C17 C16 C15 122.14(14)
C18 C17 C16 120.08(14)
C17 C18 C19 119.17(13)
C18 C19 C20 120.29(14)
C19 C20 C15 121.87(13)
C25 C21 C22 108.40(14)
C25 C21 Zr1 75.75(9)
C22 C21 Zr1 72.27(9)
C21 C22 C23 107.78(14)
C21 C22 Zr1 75.27(9)
C23 C22 Zr1 74.71(9)
C22 C23 C24 107.67(14)
C22 C23 Zr1 72.51(9)
C24 C23 Zr1 75.46(9)
C25 C24 C23 107.66(14)
C25 C24 Zr1 74.50(9)
C23 C24 Zr1 72.14(9)
C21 C25 C24 108.48(14)
C21 C25 Zr1 72.43(9)
C24 C25 Zr1 73.78(9)
C27 C26 C30 108.18(15)
C27 C26 Zr1 70.96(9)
C30 C26 Zr1 74.73(9)
C26 C27 C28 107.77(16)
C26 C27 Zr1 76.72(9)
C28 C27 Zr1 72.85(9)
C29 C28 C27 107.72(16)
C29 C28 Zr1 76.76(9)
C27 C28 Zr1 73.81(9)
C28 C29 C30 108.43(15)
C28 C29 Zr1 70.92(9)
C30 C29 Zr1 75.11(9)
C26 C30 C29 107.86(16)
C26 C30 Zr1 73.46(9)
C29 C30 Zr1 72.93(9)
N1 B1 C4 116.92(15)
N1 B1 C5 123.93(14)
C4 B1 C5 119.12(14)
N2 B2 C14 117.82(12)
N2 B2 C15 124.97(12)
C14 B2 C15 117.17(12)

loop_
_geom_bond_atom_site_label_1
_geom_bond_atom_site_label_2
_geom_bond_distance
Zr1 N1 2.2381(12)
Zr1 N2 2.2471(12)
Zr1 C28 2.4658(16)
Zr1 C27 2.4782(16)
Zr1 C22 2.4824(15)
Zr1 C23 2.5106(16)
Zr1 C21 2.5205(15)
Zr1 C29 2.5399(15)
Zr1 C26 2.5515(15)
Zr1 C24 2.5533(15)
Zr1 C25 2.5625(15)
Zr1 C30 2.5677(15)
Zr1 C1 2.8161(15)
N1 C1 1.3660(19)
N1 B1 1.449(2)
N2 C11 1.3717(18)
N2 B2 1.4452(19)
C1 C2 1.362(2)
C2 C3 1.408(3)
C3 C4 1.362(3)
C4 B1 1.519(2)
C5 C10 1.395(3)
C5 C6 1.407(2)
C5 B1 1.579(2)
C6 C7 1.397(3)
C7 C8 1.373(4)
C8 C9 1.379(3)
C9 C10 1.395(2)
C11 C12 1.364(2)
C12 C13 1.409(2)
C13 C14 1.360(2)
C14 B2 1.521(2)
C15 C16 1.3972(19)
C15 C20 1.402(2)
C15 B2 1.586(2)
C16 C17 1.393(2)
C17 C18 1.385(2)
C18 C19 1.387(2)
C19 C20 1.391(2)
C21 C25 1.394(2)
C21 C22 1.399(2)
C22 C23 1.409(2)
C23 C24 1.413(3)
C24 C25 1.398(2)
C26 C27 1.402(3)
C26 C30 1.403(2)
C27 C28 1.418(3)
C28 C29 1.395(3)
C29 C30 1.406(3)
